data_4077102
loop_
_publ_author_name
'Carmona, Daniel'
'Lahoz, Fernando J.'
'Elipe, Sergio'
'Oro, Luis A.'
'Lamata, M. Pilar'
'Viguri, Fernando'
'S\'anchez, Fernando'
'Mart\'inez, Sonia'
'Cativiela, Carlos'
'L\'opez-Ram de V\'iu, M. Pilar'

_publ_section_title
;
 Synthesis, Characterization, Properties, and Asymmetric Catalytic
 Diels&#x2212;Alder Reactions of Chiral-at-Metal
 Phosphinooxazoline-Rhodium(III) and &#x2212;Iridium(III)
 Complexes&#x00A7;
;
_journal_issue 23
_journal_name_full Organometallics
_journal_page_first 5100
_journal_paper_doi 10.1021/om020582o
_journal_volume 21
_journal_year 2002
_chemical_absolute_configuration rmad
_chemical_formula_moiety 'C34 H39 Cl Ir N O P 1+, B F4 1-'
_chemical_formula_sum 'C34 H39 B Cl F4 Ir N O P'
_chemical_formula_weight 823.09
_chemical_name_systematic
; 
 ? 
;
_space_group_IT_number 19
_symmetry_cell_setting orthorhombic
_symmetry_space_group_name_Hall 'P 2ac 2ab'
_symmetry_space_group_name_H-M 'P 21 21 21'
_atom_sites_solution_hydrogens geom
_atom_sites_solution_primary direct
_atom_sites_solution_secondary difmap
_audit_creation_method SHELXL-97
_cell_angle_alpha 90.00
_cell_angle_beta 90.00
_cell_angle_gamma 90.00
_cell_formula_units_Z 4
_cell_length_a 11.7815(7)
_cell_length_b 16.1335(10)
_cell_length_c 17.2609(13)
_cell_measurement_reflns_used 88
_cell_measurement_temperature 200(2)
_cell_measurement_theta_max 22
_cell_measurement_theta_min 10
_cell_volume 3280.9(4)
_computing_cell_refinement 'XSCANS v. 2.1 (Siemens)'
_computing_data_collection 'XSCANS v. 2.1 (Siemens)'
_computing_data_reduction 'XSCANS v. 2.1 (Siemens)'
_computing_molecular_graphics 'XP program, SHELXTL v6.10,Bruker2000'
_computing_publication_material 'XCIF program, SHELXTL v6.10,Bruker'
_computing_structure_refinement 'SHELXL-97 (Sheldrick, 1997)'
_computing_structure_solution 'SHELXS-97 (Sheldrick, 1990)'
_diffrn_ambient_temperature 200(2)
_diffrn_measured_fraction_theta_full 1.000
_diffrn_measured_fraction_theta_max 1.000
_diffrn_measurement_device_type 'four circle diffractometer,Siemens P4'
_diffrn_measurement_method '\w/2\q scans'
_diffrn_radiation_monochromator graphite
_diffrn_radiation_source 'fine-focus sealed tube'
_diffrn_radiation_type MoK\a
_diffrn_radiation_wavelength 0.71073
_diffrn_reflns_av_R_equivalents 0.0183
_diffrn_reflns_av_sigmaI/netI 0.0462
_diffrn_reflns_limit_h_max 16
_diffrn_reflns_limit_h_min -16
_diffrn_reflns_limit_k_max 22
_diffrn_reflns_limit_k_min -22
_diffrn_reflns_limit_l_max 23
_diffrn_reflns_limit_l_min -23
_diffrn_reflns_number 9636
_diffrn_reflns_theta_full 28.99
_diffrn_reflns_theta_max 28.99
_diffrn_reflns_theta_min 2.09
_diffrn_standards_decay_% 0
_diffrn_standards_interval_count 100
_diffrn_standards_number 3
_exptl_absorpt_coefficient_mu 4.251
_exptl_absorpt_correction_T_max 0.427
_exptl_absorpt_correction_T_min 0.188
_exptl_absorpt_correction_type psi-scan
_exptl_absorpt_process_details
; 
 Azimuthal psi-scans of 15 reflections at 10\% intervals.
 Data corrected with the program XPREP (SHELXTL v. 5 Bruker)
;
_exptl_crystal_colour yellow
_exptl_crystal_density_diffrn 1.666
_exptl_crystal_density_method 'not measured'
_exptl_crystal_description prismatic
_exptl_crystal_F_000 1632
_exptl_crystal_size_max 0.60
_exptl_crystal_size_mid 0.38
_exptl_crystal_size_min 0.20
_refine_diff_density_max 1.586
_refine_diff_density_min -0.803
_refine_diff_density_rms 0.102
_refine_ls_abs_structure_details 'Flack H D (1983), Acta Cryst. A39, 876-881'
_refine_ls_abs_structure_Flack -0.020(6)
_refine_ls_extinction_method none
_refine_ls_goodness_of_fit_ref 0.947
_refine_ls_hydrogen_treatment mixed
_refine_ls_matrix_type full
_refine_ls_number_parameters 413
_refine_ls_number_reflns 8689
_refine_ls_number_restraints 20
_refine_ls_restrained_S_all 0.951
_refine_ls_R_factor_all 0.0393
_refine_ls_R_factor_gt 0.0313
_refine_ls_shift/su_max 0.002
_refine_ls_shift/su_mean 0.000
_refine_ls_structure_factor_coef Fsqd
_refine_ls_weighting_details 'calc w=1/[\s^2^(Fo^2^)+(0.0369P)^2^+0.0000P] where P=(Fo^2^+2Fc^2^)/3'
_refine_ls_weighting_scheme calc
_refine_ls_wR_factor_gt 0.0651
_refine_ls_wR_factor_ref 0.0667
_reflns_number_gt 7531
_reflns_number_total 8689
_reflns_threshold_expression >2sigma(I)
_cod_data_source_file om020582o.cif
_cod_data_source_block compound5b
_cod_original_sg_symbol_H-M P212121
_cod_database_code 4077102

loop_
_symmetry_equiv_pos_as_xyz
'x, y, z'
'-x+1/2, -y, z+1/2'
'x+1/2, -y+1/2, -z'
'-x, y+1/2, -z+1/2'

loop_
_atom_site_label
_atom_site_type_symbol
_atom_site_fract_x
_atom_site_fract_y
_atom_site_fract_z
_atom_site_U_iso_or_equiv
_atom_site_adp_type
_atom_site_occupancy
_atom_site_symmetry_multiplicity
_atom_site_calc_flag
_atom_site_refinement_flags
_atom_site_disorder_assembly
_atom_site_disorder_group
B1 B -0.2102(5) 1.1485(4) 1.1212(4) 0.047(4) Uani 0.630(19) 1 d PD A 1
F1 F -0.2489(6) 1.2138(4) 1.1666(6) 0.067(2) Uiso 0.630(19) 1 d PD A 1
F2 F -0.0961(5) 1.1603(6) 1.1049(4) 0.056(2) Uiso 0.630(19) 1 d PD A 1
F3 F -0.2719(7) 1.1486(7) 1.0528(5) 0.071(3) Uiso 0.630(19) 1 d PD A 1
F4 F -0.2191(8) 1.0747(4) 1.1624(5) 0.070(2) Uiso 0.630(19) 1 d PD A 1
B1B B -0.2191(8) 1.1347(7) 1.1145(5) 0.057(10) Uani 0.370(19) 1 d PD A 2
F1B F -0.2618(13) 1.0855(8) 1.1714(7) 0.070(4) Uiso 0.370(19) 1 d PD A 2
F2B F -0.2806(10) 1.1207(9) 1.0493(7) 0.058(4) Uiso 0.370(19) 1 d PD A 2
F3B F -0.1087(10) 1.1178(14) 1.0985(7) 0.084(5) Uiso 0.370(19) 1 d PD A 2
F4B F -0.2263(12) 1.2153(8) 1.1366(10) 0.082(5) Uiso 0.370(19) 1 d PD A 2
Ir1 Ir 0.327917(14) 0.928101(11) 0.837781(12) 0.02384(4) Uani 1 1 d . . .
Cl1 Cl 0.30764(10) 0.87886(8) 0.96833(7) 0.0350(3) Uani 1 1 d . . .
P1 P 0.16178(10) 0.86334(7) 0.80809(7) 0.0251(2) Uani 1 1 d . . .
C1 C 0.1556(4) 0.7591(3) 0.8482(3) 0.0275(10) Uani 1 1 d . . .
C2 C 0.2538(4) 0.7088(3) 0.8435(3) 0.0285(9) Uani 1 1 d . . .
C3 C 0.2455(5) 0.6256(3) 0.8647(3) 0.0353(12) Uani 1 1 d . . .
H3 H 0.3163 0.5946 0.8581 0.035(4) Uiso 1 1 d R . .
C4 C 0.1438(5) 0.5924(3) 0.8914(3) 0.0396(13) Uani 1 1 d . . .
H4 H 0.1405 0.5401 0.9094 0.035(4) Uiso 1 1 d R . .
C5 C 0.0507(5) 0.6411(3) 0.8961(3) 0.0367(12) Uani 1 1 d . . .
H5 H -0.0146 0.6206 0.9186 0.035(4) Uiso 1 1 d R . .
C6 C 0.0557(4) 0.7243(3) 0.8736(3) 0.0331(11) Uani 1 1 d . . .
H6 H -0.0059 0.7507 0.8729 0.035(4) Uiso 1 1 d R . .
C7 C 0.1387(4) 0.8348(3) 0.7071(3) 0.0316(11) Uani 1 1 d . . .
C8 C 0.2329(4) 0.8251(3) 0.6594(4) 0.0365(11) Uani 1 1 d . . .
H8 H 0.3071 0.8400 0.6723 0.035(4) Uiso 1 1 d R . .
C9 C 0.2219(6) 0.7856(4) 0.5891(3) 0.0490(15) Uani 1 1 d . . .
H9 H 0.2916 0.7762 0.5669 0.035(4) Uiso 1 1 d R . .
C10 C 0.1186(6) 0.7580(4) 0.5646(4) 0.0517(16) Uani 1 1 d . . .
H10 H 0.1037 0.7181 0.5160 0.035(4) Uiso 1 1 d R . .
C11 C 0.0235(6) 0.7686(4) 0.6103(4) 0.0482(15) Uani 1 1 d . . .
H11 H -0.0383 0.7558 0.5864 0.035(4) Uiso 1 1 d R . .
C12 C 0.0323(5) 0.8062(3) 0.6828(3) 0.0386(13) Uani 1 1 d . . .
H12 H -0.0422 0.8186 0.7148 0.035(4) Uiso 1 1 d R . .
C13 C 0.0381(3) 0.9183(3) 0.8441(3) 0.0273(10) Uani 1 1 d . . .
C14 C 0.0226(4) 0.9248(4) 0.9240(3) 0.0355(11) Uani 1 1 d . . .
H14 H 0.0673 0.8951 0.9648 0.035(4) Uiso 1 1 d R . .
C15 C -0.0595(4) 0.9765(4) 0.9540(4) 0.0404(13) Uani 1 1 d . . .
H15 H -0.0748 0.9889 1.0095 0.035(4) Uiso 1 1 d R . .
C16 C -0.1264(4) 1.0240(4) 0.9050(4) 0.0453(15) Uani 1 1 d . . .
H16 H -0.1799 1.0638 0.9222 0.035(4) Uiso 1 1 d R . .
C17 C -0.1134(4) 1.0174(3) 0.8255(4) 0.0391(14) Uani 1 1 d . . .
H17 H -0.1719 1.0554 0.7882 0.035(4) Uiso 1 1 d R . .
C18 C -0.0318(4) 0.9649(3) 0.7950(3) 0.0320(11) Uani 1 1 d . . .
H18 H -0.0204 0.9563 0.7435 0.035(4) Uiso 1 1 d R . .
C19 C 0.2877(4) 1.0422(3) 0.7762(4) 0.0355(13) Uani 1 1 d . . .
C20 C 0.2938(4) 1.0580(3) 0.8571(3) 0.0347(12) Uani 1 1 d . . .
C21 C 0.4112(4) 1.0459(3) 0.8808(3) 0.0347(12) Uani 1 1 d . . .
C22 C 0.4730(4) 1.0196(3) 0.8162(3) 0.0328(12) Uani 1 1 d . . .
C23 C 0.3974(4) 1.0126(3) 0.7509(3) 0.0336(12) Uani 1 1 d . . .
C24 C 0.1909(4) 1.0622(4) 0.7222(4) 0.0496(16) Uani 1 1 d . . .
H24A H 0.1225 1.0741 0.7526 0.061(5) Uiso 1 1 calc R . .
H24B H 0.1766 1.0147 0.6882 0.061(5) Uiso 1 1 calc R . .
H24C H 0.2106 1.1107 0.6908 0.061(5) Uiso 1 1 calc R . .
C25 C 0.2018(5) 1.0949(4) 0.9075(4) 0.0518(17) Uani 1 1 d . . .
H25A H 0.2206 1.1527 0.9195 0.061(5) Uiso 1 1 calc R . .
H25B H 0.1959 1.0632 0.9557 0.061(5) Uiso 1 1 calc R . .
H25C H 0.1291 1.0928 0.8798 0.061(5) Uiso 1 1 calc R . .
C26 C 0.4577(6) 1.0613(4) 0.9601(4) 0.0561(18) Uani 1 1 d . . .
H26A H 0.5272 1.0289 0.9673 0.061(5) Uiso 1 1 calc R . .
H26B H 0.4014 1.0448 0.9989 0.061(5) Uiso 1 1 calc R . .
H26C H 0.4750 1.1204 0.9660 0.061(5) Uiso 1 1 calc R . .
C27 C 0.5990(4) 1.0121(3) 0.8140(4) 0.0452(16) Uani 1 1 d . . .
H27A H 0.6326 1.0668 0.8047 0.061(5) Uiso 1 1 calc R . .
H27B H 0.6211 0.9743 0.7722 0.061(5) Uiso 1 1 calc R . .
H27C H 0.6263 0.9904 0.8637 0.061(5) Uiso 1 1 calc R . .
C28 C 0.4306(5) 0.9971(3) 0.6678(4) 0.0435(13) Uani 1 1 d . . .
H28A H 0.4648 1.0473 0.6461 0.061(5) Uiso 1 1 calc R . .
H28B H 0.3631 0.9823 0.6377 0.061(5) Uiso 1 1 calc R . .
H28C H 0.4856 0.9516 0.6656 0.061(5) Uiso 1 1 calc R . .
N1 N 0.4053(3) 0.8126(2) 0.8156(2) 0.0240(8) Uani 1 1 d . . .
O1 O 0.4334(3) 0.6792(2) 0.7889(2) 0.0343(8) Uani 1 1 d . . .
C29 C 0.3641(4) 0.7394(3) 0.8155(3) 0.0258(10) Uani 1 1 d . . .
C30 C 0.5314(4) 0.7222(3) 0.7574(3) 0.0333(12) Uani 1 1 d . . .
H30A H 0.6000 0.6921 0.7660 0.040(5) Uiso 1 1 d R . .
H30B H 0.5265 0.7283 0.6990 0.040(5) Uiso 1 1 d R . .
C31 C 0.5293(4) 0.8048(3) 0.7969(3) 0.0279(10) Uani 1 1 d . . .
H31 H 0.5583 0.8466 0.7650 0.040(5) Uiso 1 1 d R . .
C32 C 0.5993(4) 0.8096(3) 0.8719(3) 0.0328(12) Uani 1 1 d . . .
H32 H 0.5819 0.8610 0.8970 0.040(5) Uiso 1 1 d R . .
C33 C 0.5748(5) 0.7389(4) 0.9279(4) 0.0417(14) Uani 1 1 d . . .
H33A H 0.4974 0.7390 0.9538 0.040(5) Uiso 1 1 d R . .
H33B H 0.5944 0.6828 0.9025 0.040(5) Uiso 1 1 d R . .
H33C H 0.6263 0.7452 0.9719 0.040(5) Uiso 1 1 d R . .
C34 C 0.7271(4) 0.8123(4) 0.8538(4) 0.0447(16) Uani 1 1 d . . .
H34A H 0.7508 0.7597 0.8328 0.040(5) Uiso 1 1 d R . .
H34B H 0.7442 0.8582 0.8261 0.040(5) Uiso 1 1 d R . .
H34C H 0.7580 0.8248 0.9097 0.040(5) Uiso 1 1 d R . .

loop_
_atom_site_aniso_label
_atom_site_aniso_U_11
_atom_site_aniso_U_22
_atom_site_aniso_U_33
_atom_site_aniso_U_23
_atom_site_aniso_U_13
_atom_site_aniso_U_12
B1 0.072(12) 0.044(7) 0.025(7) 0.002(6) 0.003(7) 0.026(6)
B1B 0.051(17) 0.053(14) 0.07(2) 0.035(14) -0.012(15) -0.028(13)
Ir1 0.02058(6) 0.01906(6) 0.03187(8) 0.00089(8) -0.00142(9) 0.00090(8)
Cl1 0.0348(7) 0.0390(6) 0.0314(6) 0.0013(5) -0.0036(5) -0.0001(5)
P1 0.0215(5) 0.0246(5) 0.0292(6) 0.0017(4) -0.0009(5) -0.0003(5)
C1 0.029(2) 0.0245(19) 0.029(3) 0.0038(19) -0.003(2) -0.0052(17)
C2 0.029(2) 0.026(2) 0.031(3) -0.002(2) 0.001(2) -0.0024(18)
C3 0.040(3) 0.022(2) 0.044(3) 0.001(2) 0.000(2) 0.001(2)
C4 0.051(3) 0.024(2) 0.044(3) 0.004(2) 0.011(3) -0.007(2)
C5 0.038(3) 0.035(3) 0.038(3) 0.003(2) 0.005(2) -0.014(2)
C6 0.026(2) 0.039(3) 0.034(3) -0.001(2) 0.003(2) -0.001(2)
C7 0.033(2) 0.029(2) 0.033(3) 0.006(2) -0.005(2) -0.0011(19)
C8 0.042(3) 0.037(3) 0.030(3) 0.011(3) 0.001(3) 0.002(2)
C9 0.066(4) 0.045(3) 0.036(3) 0.000(3) 0.008(3) 0.007(3)
C10 0.072(4) 0.045(4) 0.039(3) -0.005(3) -0.012(3) 0.004(3)
C11 0.059(4) 0.041(3) 0.045(4) -0.002(3) -0.019(3) -0.010(3)
C12 0.039(3) 0.033(3) 0.044(3) 0.001(2) -0.012(2) -0.004(2)
C13 0.0179(16) 0.029(2) 0.035(3) -0.001(3) 0.003(2) 0.0001(17)
C14 0.032(2) 0.036(3) 0.038(3) 0.002(3) -0.004(2) 0.004(3)
C15 0.035(3) 0.047(3) 0.039(3) -0.013(3) 0.004(2) 0.000(2)
C16 0.028(2) 0.037(3) 0.071(5) -0.007(3) 0.004(3) 0.002(2)
C17 0.024(2) 0.039(3) 0.054(4) 0.005(3) -0.002(3) 0.005(2)
C18 0.027(2) 0.032(2) 0.037(3) 0.005(2) 0.000(2) 0.003(2)
C19 0.029(2) 0.018(2) 0.060(4) 0.014(2) -0.010(2) -0.0019(18)
C20 0.034(2) 0.020(2) 0.050(3) 0.003(2) -0.004(2) 0.0031(17)
C21 0.034(3) 0.023(2) 0.048(3) -0.004(2) -0.002(2) -0.006(2)
C22 0.028(2) 0.021(2) 0.049(4) 0.004(2) -0.005(2) -0.0031(19)
C23 0.032(2) 0.021(2) 0.048(3) 0.006(2) 0.005(2) -0.0028(19)
C24 0.030(3) 0.040(3) 0.079(4) 0.027(3) -0.011(3) -0.002(2)
C25 0.043(3) 0.039(3) 0.074(5) -0.008(3) 0.011(3) 0.002(2)
C26 0.063(4) 0.046(4) 0.060(4) -0.013(3) -0.017(3) -0.012(3)
C27 0.027(2) 0.027(3) 0.081(5) 0.009(3) 0.000(3) -0.004(2)
C28 0.046(3) 0.039(3) 0.046(3) 0.006(3) 0.003(3) -0.006(2)
N1 0.0217(17) 0.0239(19) 0.026(2) 0.0040(15) 0.0001(15) 0.0021(15)
O1 0.0304(17) 0.0198(16) 0.053(2) -0.0050(16) 0.0051(17) 0.0016(13)
C29 0.030(2) 0.019(2) 0.029(3) 0.0011(18) -0.0036(18) 0.0028(16)
C30 0.028(2) 0.027(2) 0.045(3) -0.004(2) 0.008(2) 0.002(2)
C31 0.023(2) 0.023(2) 0.038(3) 0.005(2) 0.001(2) 0.0027(18)
C32 0.031(2) 0.026(3) 0.041(3) 0.000(2) -0.007(2) 0.002(2)
C33 0.039(3) 0.044(3) 0.043(3) 0.007(3) -0.006(3) 0.008(3)
C34 0.033(3) 0.036(3) 0.066(5) -0.003(3) -0.006(3) 0.002(2)

loop_
_atom_type_symbol
_atom_type_description
_atom_type_scat_dispersion_real
_atom_type_scat_dispersion_imag
_atom_type_scat_source
C C 0.0033 0.0016 'International Tables Vol C Tables 4.2.6.8 and 6.1.1.4'
H H 0.0000 0.0000 'International Tables Vol C Tables 4.2.6.8 and 6.1.1.4'
B B 0.0013 0.0007 'International Tables Vol C Tables 4.2.6.8 and 6.1.1.4'
N N 0.0061 0.0033 'International Tables Vol C Tables 4.2.6.8 and 6.1.1.4'
O O 0.0106 0.0060 'International Tables Vol C Tables 4.2.6.8 and 6.1.1.4'
F F 0.0171 0.0103 'International Tables Vol C Tables 4.2.6.8 and 6.1.1.4'
P P 0.1023 0.0942 'International Tables Vol C Tables 4.2.6.8 and 6.1.1.4'
Ir Ir -1.4442 7.9887 'International Tables Vol C Tables 4.2.6.8 and 6.1.1.4'
Cl Cl 0.1484 0.1585 'International Tables Vol C Tables 4.2.6.8 and 6.1.1.4'

loop_
_geom_angle_atom_site_label_1
_geom_angle_atom_site_label_2
_geom_angle_atom_site_label_3
_geom_angle
F3 B1 F2 109.6(5)
F3 B1 F1 107.9(5)
F2 B1 F1 109.2(5)
F3 B1 F4 113.4(5)
F2 B1 F4 107.1(5)
F1 B1 F4 109.6(5)
F2B B1B F3B 108.0(6)
F2B B1B F4B 111.1(7)
F3B B1B F4B 108.0(6)
F2B B1B F1B 107.7(6)
F3B B1B F1B 112.6(7)
F4B B1B F1B 109.5(6)
N1 Ir1 C20 164.95(16)
N1 Ir1 C19 138.8(2)
C20 Ir1 C19 38.3(2)
N1 Ir1 C23 105.35(17)
C20 Ir1 C23 64.6(2)
C19 Ir1 C23 38.68(19)
N1 Ir1 C21 127.89(17)
C20 Ir1 C21 38.32(19)
C19 Ir1 C21 62.9(2)
C23 Ir1 C21 62.6(2)
N1 Ir1 P1 85.69(11)
C20 Ir1 P1 108.66(13)
C19 Ir1 P1 95.21(13)
C23 Ir1 P1 116.97(15)
C21 Ir1 P1 146.25(14)
N1 Ir1 C22 102.57(17)
C20 Ir1 C22 62.51(18)
C19 Ir1 C22 62.49(18)
C23 Ir1 C22 37.50(19)
C21 Ir1 C22 35.75(19)
P1 Ir1 C22 154.31(14)
N1 Ir1 Cl1 85.48(11)
C20 Ir1 Cl1 99.05(15)
C19 Ir1 Cl1 135.73(17)
C23 Ir1 Cl1 152.56(15)
C21 Ir1 Cl1 90.74(15)
P1 Ir1 Cl1 88.51(4)
C22 Ir1 Cl1 116.12(14)
C13 P1 C1 106.8(2)
C13 P1 C7 109.3(2)
C1 P1 C7 97.2(2)
C13 P1 Ir1 112.88(16)
C1 P1 Ir1 111.87(15)
C7 P1 Ir1 117.35(17)
C6 C1 C2 118.9(4)
C6 C1 P1 122.2(4)
C2 C1 P1 118.4(3)
C3 C2 C1 118.6(4)
C3 C2 C29 118.1(4)
C1 C2 C29 123.2(4)
C4 C3 C2 121.2(5)
C4 C3 H3 125.1
C2 C3 H3 113.6
C5 C4 C3 119.7(5)
C5 C4 H4 119.3
C3 C4 H4 120.8
C4 C5 C6 120.4(5)
C4 C5 H5 119.6
C6 C5 H5 119.8
C1 C6 C5 121.1(5)
C1 C6 H6 121.8
C5 C6 H6 116.9
C8 C7 C12 120.0(5)
C8 C7 P1 118.4(4)
C12 C7 P1 120.2(4)
C9 C8 C7 119.9(5)
C9 C8 H8 114.7
C7 C8 H8 125.2
C10 C9 C8 120.6(6)
C10 C9 H9 127.9
C8 C9 H9 111.1
C9 C10 C11 120.5(6)
C9 C10 H10 125.8
C11 C10 H10 112.9
C10 C11 C12 120.4(6)
C10 C11 H11 112.5
C12 C11 H11 126.6
C11 C12 C7 118.6(6)
C11 C12 H12 119.4
C7 C12 H12 121.6
C14 C13 C18 118.7(5)
C14 C13 P1 118.7(4)
C18 C13 P1 121.8(4)
C15 C14 C13 120.6(5)
C15 C14 H14 113.2
C13 C14 H14 126.2
C14 C15 C16 120.3(5)
C14 C15 H15 127.6
C16 C15 H15 111.9
C17 C16 C15 119.9(5)
C17 C16 H16 115.8
C15 C16 H16 124.2
C18 C17 C16 120.0(5)
C18 C17 H17 122.8
C16 C17 H17 117.2
C17 C18 C13 120.5(5)
C17 C18 H18 124.5
C13 C18 H18 115.0
C20 C19 C23 108.1(4)
C20 C19 C24 127.4(5)
C23 C19 C24 124.1(6)
C20 C19 Ir1 70.2(3)
C23 C19 Ir1 70.9(3)
C24 C19 Ir1 130.3(4)
C19 C20 C21 107.4(5)
C19 C20 C25 126.8(5)
C21 C20 C25 125.0(5)
C19 C20 Ir1 71.5(3)
C21 C20 Ir1 74.7(3)
C25 C20 Ir1 127.2(4)
C22 C21 C20 108.2(5)
C22 C21 C26 126.2(5)
C20 C21 C26 125.6(5)
C22 C21 Ir1 73.1(3)
C20 C21 Ir1 67.0(3)
C26 C21 Ir1 126.8(4)
C21 C22 C23 109.0(4)
C21 C22 C27 124.3(5)
C23 C22 C27 126.1(5)
C21 C22 Ir1 71.2(3)
C23 C22 Ir1 67.4(3)
C27 C22 Ir1 134.1(4)
C22 C23 C19 106.9(5)
C22 C23 C28 126.6(5)
C19 C23 C28 125.1(5)
C22 C23 Ir1 75.1(3)
C19 C23 Ir1 70.4(3)
C28 C23 Ir1 130.3(4)
C19 C24 H24A 109.5
C19 C24 H24B 109.5
H24A C24 H24B 109.5
C19 C24 H24C 109.5
H24A C24 H24C 109.5
H24B C24 H24C 109.5
C20 C25 H25A 109.5
C20 C25 H25B 109.5
H25A C25 H25B 109.5
C20 C25 H25C 109.5
H25A C25 H25C 109.5
H25B C25 H25C 109.5
C21 C26 H26A 109.5
C21 C26 H26B 109.5
H26A C26 H26B 109.5
C21 C26 H26C 109.5
H26A C26 H26C 109.5
H26B C26 H26C 109.5
C22 C27 H27A 109.5
C22 C27 H27B 109.5
H27A C27 H27B 109.5
C22 C27 H27C 109.5
H27A C27 H27C 109.5
H27B C27 H27C 109.5
C23 C28 H28A 109.5
C23 C28 H28B 109.5
H28A C28 H28B 109.5
C23 C28 H28C 109.5
H28A C28 H28C 109.5
H28B C28 H28C 109.5
C29 N1 C31 107.1(4)
C29 N1 Ir1 130.8(3)
C31 N1 Ir1 122.2(3)
C29 O1 C30 105.3(3)
N1 C29 O1 115.8(4)
N1 C29 C2 130.3(4)
O1 C29 C2 113.8(4)
O1 C30 C31 104.0(4)
O1 C30 H30A 111.8
C31 C30 H30A 113.3
O1 C30 H30B 111.9
C31 C30 H30B 111.4
H30A C30 H30B 104.6
C30 C31 N1 100.8(4)
C30 C31 C32 114.7(4)
N1 C31 C32 109.7(4)
C30 C31 H31 111.6
N1 C31 H31 115.0
C32 C31 H31 105.3
C33 C32 C31 113.3(4)
C33 C32 C34 109.6(5)
C31 C32 C34 110.8(5)
C33 C32 H32 108.7
C31 C32 H32 108.0
C34 C32 H32 106.1
C32 C33 H33A 116.7
C32 C33 H33B 110.2
H33A C33 H33B 113.0
C32 C33 H33C 107.3
H33A C33 H33C 102.4
H33B C33 H33C 106.3
C32 C34 H34A 109.5
C32 C34 H34B 110.4
H34A C34 H34B 117.1
C32 C34 H34C 99.1
H34A C34 H34C 114.5
H34B C34 H34C 104.7

loop_
_geom_bond_atom_site_label_1
_geom_bond_atom_site_label_2
_geom_bond_distance
B1 F3 1.386(6)
B1 F2 1.386(6)
B1 F1 1.390(6)
B1 F4 1.391(6)
B1B F2B 1.357(8)
B1B F3B 1.357(8)
B1B F4B 1.358(8)
B1B F1B 1.360(8)
Ir1 N1 2.110(4)
Ir1 C20 2.161(5)
Ir1 C19 2.178(5)
Ir1 C23 2.186(5)
Ir1 C21 2.264(5)
Ir1 P1 2.2772(12)
Ir1 C22 2.289(5)
Ir1 Cl1 2.4013(13)
P1 C13 1.815(5)
P1 C1 1.820(4)
P1 C7 1.823(6)
C1 C6 1.376(6)
C1 C2 1.416(6)
C2 C3 1.394(7)
C2 C29 1.471(6)
C3 C4 1.391(7)
C3 H3 0.9793
C4 C5 1.352(8)
C4 H4 0.9004
C5 C6 1.399(7)
C5 H5 0.9225
C6 H6 0.8416
C7 C8 1.392(7)
C7 C12 1.400(7)
C8 C9 1.376(8)
C8 H8 0.9334
C9 C10 1.363(9)
C9 H9 0.9188
C10 C11 1.380(9)
C10 H10 1.0722
C11 C12 1.395(8)
C11 H11 0.8624
C12 H12 1.0565
C13 C14 1.395(7)
C13 C18 1.400(7)
C14 C15 1.378(7)
C14 H14 1.0012
C15 C16 1.386(8)
C15 H15 0.9956
C16 C17 1.386(9)
C16 H16 0.9471
C17 C18 1.385(7)
C17 H17 1.1245
C18 H18 0.9108
C19 C20 1.423(8)
C19 C23 1.445(7)
C19 C24 1.507(7)
C20 C21 1.456(7)
C20 C25 1.511(7)
C21 C22 1.398(8)
C21 C26 1.495(8)
C22 C23 1.441(8)
C22 C27 1.491(7)
C23 C28 1.507(8)
C24 H24A 0.9800
C24 H24B 0.9800
C24 H24C 0.9800
C25 H25A 0.9800
C25 H25B 0.9800
C25 H25C 0.9800
C26 H26A 0.9800
C26 H26B 0.9800
C26 H26C 0.9800
C27 H27A 0.9800
C27 H27B 0.9800
C27 H27C 0.9800
C28 H28A 0.9800
C28 H28B 0.9800
C28 H28C 0.9800
N1 C29 1.276(6)
N1 C31 1.502(6)
O1 C29 1.350(5)
O1 C30 1.453(6)
C30 C31 1.497(7)
C30 H30A 0.9539
C30 H30B 1.0147
C31 C32 1.537(7)
C31 H31 0.9339
C32 C33 1.522(8)
C32 C34 1.538(7)
C32 H32 0.9588
C33 H33A 1.0155
C33 H33B 1.0314
C33 H33C 0.9776
C34 H34A 0.9658
C34 H34B 0.9035
C34 H34C 1.0491

loop_
_geom_torsion_atom_site_label_1
_geom_torsion_atom_site_label_2
_geom_torsion_atom_site_label_3
_geom_torsion_atom_site_label_4
_geom_torsion
N1 Ir1 P1 C13 161.2(2)
C20 Ir1 P1 C13 -23.5(3)
C19 Ir1 P1 C13 -60.2(3)
C23 Ir1 P1 C13 -93.8(3)
C21 Ir1 P1 C13 -13.5(3)
C22 Ir1 P1 C13 -88.5(4)
Cl1 Ir1 P1 C13 75.6(2)
N1 Ir1 P1 C1 40.7(2)
C20 Ir1 P1 C1 -144.0(2)
C19 Ir1 P1 C1 179.3(2)
C23 Ir1 P1 C1 145.7(2)
C21 Ir1 P1 C1 -134.0(3)
C22 Ir1 P1 C1 151.0(3)
Cl1 Ir1 P1 C1 -44.91(18)
N1 Ir1 P1 C7 -70.4(2)
C20 Ir1 P1 C7 105.0(2)
C19 Ir1 P1 C7 68.3(2)
C23 Ir1 P1 C7 34.7(2)
C21 Ir1 P1 C7 115.0(3)
C22 Ir1 P1 C7 40.0(4)
Cl1 Ir1 P1 C7 -155.94(18)
C13 P1 C1 C6 22.2(5)
C7 P1 C1 C6 -90.5(5)
Ir1 P1 C1 C6 146.2(4)
C13 P1 C1 C2 -166.3(4)
C7 P1 C1 C2 81.0(4)
Ir1 P1 C1 C2 -42.3(4)
C6 C1 C2 C3 0.1(8)
P1 C1 C2 C3 -171.6(4)
C6 C1 C2 C29 178.6(5)
P1 C1 C2 C29 6.8(7)
C1 C2 C3 C4 -1.2(8)
C29 C2 C3 C4 -179.8(5)
C2 C3 C4 C5 0.9(9)
C3 C4 C5 C6 0.6(9)
C2 C1 C6 C5 1.3(8)
P1 C1 C6 C5 172.8(4)
C4 C5 C6 C1 -1.8(9)
C13 P1 C7 C8 153.2(4)
C1 P1 C7 C8 -96.2(4)
Ir1 P1 C7 C8 23.0(5)
C13 P1 C7 C12 -40.4(5)
C1 P1 C7 C12 70.3(4)
Ir1 P1 C7 C12 -170.5(4)
C12 C7 C8 C9 -1.5(8)
P1 C7 C8 C9 165.0(4)
C7 C8 C9 C10 1.9(9)
C8 C9 C10 C11 -0.4(10)
C9 C10 C11 C12 -1.5(10)
C10 C11 C12 C7 1.8(9)
C8 C7 C12 C11 -0.4(8)
P1 C7 C12 C11 -166.6(4)
C1 P1 C13 C14 57.6(5)
C7 P1 C13 C14 161.7(4)
Ir1 P1 C13 C14 -65.8(5)
C1 P1 C13 C18 -132.6(4)
C7 P1 C13 C18 -28.5(5)
Ir1 P1 C13 C18 104.1(4)
C18 C13 C14 C15 -0.3(8)
P1 C13 C14 C15 169.8(4)
C13 C14 C15 C16 -1.3(9)
C14 C15 C16 C17 2.3(9)
C15 C16 C17 C18 -1.6(9)
C16 C17 C18 C13 -0.1(8)
C14 C13 C18 C17 1.0(7)
P1 C13 C18 C17 -168.8(4)
N1 Ir1 C19 C20 -156.8(3)
C23 Ir1 C19 C20 -118.3(4)
C21 Ir1 C19 C20 -39.2(3)
P1 Ir1 C19 C20 113.8(3)
C22 Ir1 C19 C20 -79.6(3)
Cl1 Ir1 C19 C20 20.6(4)
N1 Ir1 C19 C23 -38.5(4)
C20 Ir1 C19 C23 118.3(4)
C21 Ir1 C19 C23 79.1(3)
P1 Ir1 C19 C23 -127.9(3)
C22 Ir1 C19 C23 38.7(3)
Cl1 Ir1 C19 C23 138.9(3)
N1 Ir1 C19 C24 80.5(6)
C20 Ir1 C19 C24 -122.7(7)
C23 Ir1 C19 C24 119.0(7)
C21 Ir1 C19 C24 -161.9(6)
P1 Ir1 C19 C24 -8.9(6)
C22 Ir1 C19 C24 157.7(7)
Cl1 Ir1 C19 C24 -102.2(6)
C23 C19 C20 C21 5.5(5)
C24 C19 C20 C21 -167.2(5)
Ir1 C19 C20 C21 66.6(3)
C23 C19 C20 C25 175.8(5)
C24 C19 C20 C25 3.1(8)
Ir1 C19 C20 C25 -123.1(5)
C23 C19 C20 Ir1 -61.1(3)
C24 C19 C20 Ir1 126.2(5)
N1 Ir1 C20 C19 87.8(7)
C23 Ir1 C20 C19 37.5(3)
C21 Ir1 C20 C19 114.8(4)
P1 Ir1 C20 C19 -74.1(3)
C22 Ir1 C20 C19 79.6(3)
Cl1 Ir1 C20 C19 -165.6(3)
N1 Ir1 C20 C21 -27.0(9)
C19 Ir1 C20 C21 -114.8(4)
C23 Ir1 C20 C21 -77.2(3)
P1 Ir1 C20 C21 171.1(3)
C22 Ir1 C20 C21 -35.2(3)
Cl1 Ir1 C20 C21 79.6(3)
N1 Ir1 C20 C25 -149.6(6)
C19 Ir1 C20 C25 122.6(6)
C23 Ir1 C20 C25 160.2(6)
C21 Ir1 C20 C25 -122.6(6)
P1 Ir1 C20 C25 48.5(5)
C22 Ir1 C20 C25 -157.8(6)
Cl1 Ir1 C20 C25 -43.0(5)
C19 C20 C21 C22 -2.7(6)
C25 C20 C21 C22 -173.2(5)
Ir1 C20 C21 C22 61.8(4)
C19 C20 C21 C26 175.7(5)
C25 C20 C21 C26 5.2(9)
Ir1 C20 C21 C26 -119.7(6)
C19 C20 C21 Ir1 -64.5(3)
C25 C20 C21 Ir1 125.0(5)
N1 Ir1 C21 C22 52.5(4)
C20 Ir1 C21 C22 -118.9(5)
C19 Ir1 C21 C22 -79.7(3)
C23 Ir1 C21 C22 -36.0(3)
P1 Ir1 C21 C22 -134.2(3)
Cl1 Ir1 C21 C22 137.4(3)
N1 Ir1 C21 C20 171.4(3)
C19 Ir1 C21 C20 39.2(3)
C23 Ir1 C21 C20 82.9(3)
P1 Ir1 C21 C20 -15.3(5)
C22 Ir1 C21 C20 118.9(5)
Cl1 Ir1 C21 C20 -103.7(3)
N1 Ir1 C21 C26 -70.3(6)
C20 Ir1 C21 C26 118.2(7)
C19 Ir1 C21 C26 157.4(6)
C23 Ir1 C21 C26 -158.9(6)
P1 Ir1 C21 C26 102.9(5)
C22 Ir1 C21 C26 -122.8(6)
Cl1 Ir1 C21 C26 14.5(5)
C20 C21 C22 C23 -1.2(6)
C26 C21 C22 C23 -179.6(5)
Ir1 C21 C22 C23 56.8(4)
C20 C21 C22 C27 170.9(5)
C26 C21 C22 C27 -7.6(9)
Ir1 C21 C22 C27 -131.1(5)
C20 C21 C22 Ir1 -58.0(3)
C26 C21 C22 Ir1 123.6(6)
N1 Ir1 C22 C21 -140.1(3)
C20 Ir1 C22 C21 37.7(3)
C19 Ir1 C22 C21 81.1(4)
C23 Ir1 C22 C21 121.0(4)
P1 Ir1 C22 C21 113.3(4)
Cl1 Ir1 C22 C21 -49.0(3)
N1 Ir1 C22 C23 98.9(3)
C20 Ir1 C22 C23 -83.3(3)
C19 Ir1 C22 C23 -39.9(3)
C21 Ir1 C22 C23 -121.0(4)
P1 Ir1 C22 C23 -7.7(5)
Cl1 Ir1 C22 C23 -170.0(3)
N1 Ir1 C22 C27 -20.1(6)
C20 Ir1 C22 C27 157.7(7)
C19 Ir1 C22 C27 -159.0(7)
C23 Ir1 C22 C27 -119.1(7)
C21 Ir1 C22 C27 119.9(7)
P1 Ir1 C22 C27 -126.8(5)
Cl1 Ir1 C22 C27 71.0(6)
C21 C22 C23 C19 4.5(6)
C27 C22 C23 C19 -167.3(5)
Ir1 C22 C23 C19 63.6(3)
C21 C22 C23 C28 171.4(5)
C27 C22 C23 C28 -0.5(8)
Ir1 C22 C23 C28 -129.5(5)
C21 C22 C23 Ir1 -59.1(4)
C27 C22 C23 Ir1 129.0(5)
C20 C19 C23 C22 -6.2(5)
C24 C19 C23 C22 166.8(5)
Ir1 C19 C23 C22 -66.8(3)
C20 C19 C23 C28 -173.3(5)
C24 C19 C23 C28 -0.3(8)
Ir1 C19 C23 C28 126.0(5)
C20 C19 C23 Ir1 60.7(3)
C24 C19 C23 Ir1 -126.4(5)
N1 Ir1 C23 C22 -90.8(3)
C20 Ir1 C23 C22 77.3(3)
C19 Ir1 C23 C22 114.5(4)
C21 Ir1 C23 C22 34.3(3)
P1 Ir1 C23 C22 176.3(2)
Cl1 Ir1 C23 C22 19.8(5)
N1 Ir1 C23 C19 154.8(3)
C20 Ir1 C23 C19 -37.2(3)
C21 Ir1 C23 C19 -80.1(3)
P1 Ir1 C23 C19 61.8(3)
C22 Ir1 C23 C19 -114.5(4)
Cl1 Ir1 C23 C19 -94.6(4)
N1 Ir1 C23 C28 35.0(5)
C20 Ir1 C23 C28 -157.0(6)
C19 Ir1 C23 C28 -119.8(6)
C21 Ir1 C23 C28 160.1(6)
P1 Ir1 C23 C28 -58.0(5)
C22 Ir1 C23 C28 125.7(6)
Cl1 Ir1 C23 C28 145.5(4)
C20 Ir1 N1 C29 175.6(6)
C19 Ir1 N1 C29 -114.6(5)
C23 Ir1 N1 C29 -138.4(4)
C21 Ir1 N1 C29 154.7(4)
P1 Ir1 N1 C29 -21.6(4)
C22 Ir1 N1 C29 -177.0(4)
Cl1 Ir1 N1 C29 67.3(4)
C20 Ir1 N1 C31 -3.5(9)
C19 Ir1 N1 C31 66.4(4)
C23 Ir1 N1 C31 42.6(4)
C21 Ir1 N1 C31 -24.4(4)
P1 Ir1 N1 C31 159.4(3)
C22 Ir1 N1 C31 4.0(4)
Cl1 Ir1 N1 C31 -111.8(3)
C31 N1 C29 O1 -9.2(6)
Ir1 N1 C29 O1 171.6(3)
C31 N1 C29 C2 167.5(5)
Ir1 N1 C29 C2 -11.7(8)
C30 O1 C29 N1 -8.2(6)
C30 O1 C29 C2 174.6(4)
C3 C2 C29 N1 -155.4(5)
C1 C2 C29 N1 26.1(9)
C3 C2 C29 O1 21.3(7)
C1 C2 C29 O1 -157.2(5)
C29 O1 C30 C31 21.6(5)
O1 C30 C31 N1 -25.6(5)
O1 C30 C31 C32 92.2(5)
C29 N1 C31 C30 21.7(5)
Ir1 N1 C31 C30 -159.1(3)
C29 N1 C31 C32 -99.7(5)
Ir1 N1 C31 C32 79.5(4)
C30 C31 C32 C33 -49.6(6)
N1 C31 C32 C33 63.0(5)
C30 C31 C32 C34 74.2(6)
N1 C31 C32 C34 -173.2(4)
